data_2310448
loop_
_publ_author_name
'Montgomery, H.'
'Chastain, R.V.'
'Natt, J.J.'
'Witkowska, A.M.'
'Lingafelter, E.C.'

_publ_section_title
;
 The Crystal Structure of Tutton's Salts. VI. Vanadium(II), Iron(II) and
 Cobalt(II) Ammonium Sulfate Hexahydrates
;
_journal_name_full 'Acta Crystallographica (1,1948-23,1967)'
_journal_page_first 775
_journal_page_last 780
_journal_volume 22
_journal_year 1967
_chemical_formula_sum 'Fe H20 N2 O14 S2'
_chemical_name_systematic 'Fe (N H4)2 (S O4)2 (H2 O)6'
_space_group_IT_number 14
_symmetry_space_group_name_Hall '-P 2yab'
_symmetry_space_group_name_H-M 'P 1 21/a 1'
_cell_angle_alpha 90
_cell_angle_beta 106.8
_cell_angle_gamma 90
_cell_formula_units_Z 2
_cell_length_a 9.32
_cell_length_b 12.65
_cell_length_c 6.24
_cell_volume 704.284
_citation_journal_id_ASTM ACCRA9
_cod_data_source_file Montgomery_ACCRA9_1967_1085.cif
_cod_data_source_block H20Fe1N2O14S2
_cod_original_cell_volume 704.2841
_cod_original_sg_symbol_Hall '-P 2ybc (z,y,-x)'
_cod_original_formula_sum 'H20 Fe1 N2 O14 S2'
_cod_database_code 2310448

loop_
_symmetry_equiv_pos_as_xyz
x,y,z
-x+1/2,y+1/2,-z
-x,-y,-z
x-1/2,-y-1/2,z

loop_
_atom_site_label
_atom_site_type_symbol
_atom_site_fract_x
_atom_site_fract_y
_atom_site_fract_z
_atom_site_occupancy
_atom_site_U_iso_or_equiv
H8 H+1 -0.148 0.188 0.004 1 0.0
H5 H+1 0.204 0.081 0.319 1 0.0
O5 O-2 0.1742 0.1079 0.1722 1 0.0
H6 H+1 0.241 0.119 0.064 1 0.0
H7 H+1 -0.256 0.087 -0.054 1 0.0
H4 H+1 0.168 0.415 0.362 1 0.0
H2 H+1 0.218 0.288 0.417 1 0.0
Fe1 Fe+2 0 0 0 1 0.0
S1 S+6 0.4068 0.1372 0.7417 1 0.0
O7 O-2 -0.0001 -0.0702 0.3027 1 0.0
O2 O-2 0.5462 0.0783 0.7853 1 0.0
O6 O-2 -0.1637 0.1129 0.0289 1 0.0
H1 H+1 0.061 0.323 0.208 1 0.0
H9 H+1 -0.144 -0.047 0.306 1 0.0
O3 O-2 0.2799 0.0673 0.6284 1 0.0
O4 O-2 0.3848 0.1769 0.9532 1 0.0
H3 H+1 0.069 0.341 0.446 1 0.0
H10 H+1 0.028 -0.144 0.341 1 0.0
O1 O-2 0.4083 0.2275 0.5896 1 0.0
N1 N-3 0.1331 0.35 0.3609 1 0.0
